data_1529927
loop_
_publ_author_name
'Figgis, B.N.'
'Skelton, B.W.'
'White, A.H.'

_publ_section_title
;
 Crystal structure of Hexaamminecobalt(III) Chloride chromate trihydrate
;
_journal_name_full 'Australian Journal of Chemistry'
_journal_page_first 417
_journal_page_last 419
_journal_volume 32
_journal_year 1979
_chemical_formula_sum 'Cl Co Cr H24 N6 O7'
_chemical_name_systematic '(Co (N H3)6) (Cr O4) Cl (H2 O)3'
_space_group_IT_number 62
_symmetry_space_group_name_Hall '-P 2n 2ac'
_symmetry_space_group_name_H-M 'P c m n'
_cell_angle_alpha 90
_cell_angle_beta 90
_cell_angle_gamma 90
_cell_formula_units_Z 4
_cell_length_a 8.594
_cell_length_b 8.598
_cell_length_c 18.126
_cell_volume 1339.352
_citation_journal_id_ASTM AJCHAS
_cod_data_source_file Figgis_AJCHAS_1979_857.cif
_cod_data_source_block H24Cl1Co1Cr1N6O7
_cod_original_sg_symbol_Hall '-P 2ac 2n (z,y,-x)'
_cod_original_formula_sum 'H24 Cl1 Co1 Cr1 N6 O7'
_cod_database_code 1529927

loop_
_symmetry_equiv_pos_as_xyz
x,y,z
x+1/2,-y,-z+1/2
-x+1/2,-y+1/2,z+1/2
-x,y+1/2,-z
-x,-y,-z
-x-1/2,y,z-1/2
x-1/2,y-1/2,-z-1/2
x,-y-1/2,z

loop_
_atom_site_label
_atom_site_type_symbol
_atom_site_fract_x
_atom_site_fract_y
_atom_site_fract_z
_atom_site_occupancy
_atom_site_U_iso_or_equiv
O4 O-2 0.5577 0.0376 0.4093 1 0.0
O2 O-2 0.5114 0.25 0.0292 1 0.0
H9 H+1 -0.062 0.25 0.417 1 0.0
N4 N-3 -0.0441 0.25 0.3621 1 0.0
H3 H+1 0.207 0.108 0.448 1 0.0
Cr1 Cr+6 0.3878 0.25 0.09819 1 0.0
Co1 Co+3 0.17592 0.25 0.33434 1 0.0
H6 H+1 0.198 0.077 0.233 1 0.0
H2 H+1 0.151 0.001 0.406 1 0.0
H12 H+1 0.592 0.078 0.436 1 0.0
N2 N-3 0.398 0.25 0.3082 1 0.0
H1 H+1 0.289 0.032 0.399 1 0.0
H13 H+1 0.76 0.25 0.518 1 0.0
O1 O-2 0.412 0.0953 0.1497 1 0.0
H14 H+1 0.638 0.25 0.549 1 0.0
O3 O-2 0.2094 0.25 0.0641 1 0.0
H4 H+1 0.418 0.25 0.264 1 0.0
N1 N-3 0.21 0.0872 0.4083 1 0.0
Cl1 Cl-1 0.8123 0.25 0.1907 1 0.0
H8 H+1 0.138 -0.006 0.288 1 0.0
N3 N-3 0.1365 0.0896 0.26 1 0.0
O5 O-2 0.6744 0.25 0.5133 1 0.0
H10 H+1 -0.095 0.175 0.352 1 0.0
H11 H+1 0.588 -0.054 0.416 1 0.0
H7 H+1 0.067 0.109 0.231 1 0.0
H5 H+1 0.44 0.166 0.322 1 0.0
